data_4308373
loop_
_publ_author_name
'Komuro, Takashi'
'Matsuo, Tsukasa'
'Kawaguchi, Hiroyuki'
'Tatsumi, Kazuyuki'

_publ_section_title
;
 Synthesis of a Vanadium(III) Tris(arylthiolato) Complex and Its Reactions
 with Azide and Azo Compounds: Formation of a Sulfenamide Complex via
 Cleavage of an Azo NN Bond
;
_journal_coden_ASTM INOCAJ
_journal_issue 2
_journal_name_full 'Inorganic Chemistry'
_journal_page_first 175
_journal_page_last 177
_journal_paper_doi 10.1021/ic048721c
_journal_volume 44
_journal_year 2005
_chemical_formula_moiety 'C43 H80 O1.50 S3 Si7 V '
_chemical_formula_sum 'C43 H80 O1.5 S3 Si7 V'
_chemical_formula_weight 964.82
_space_group_IT_number 2
_symmetry_cell_setting triclinic
_symmetry_Int_Tables_number 2
_symmetry_space_group_name_Hall '-P 1'
_symmetry_space_group_name_H-M 'P -1'
_audit_creation_date 2004-08-23
_audit_creation_method 'by CrystalStructure v3.5.1'
_cell_angle_alpha 78.358(8)
_cell_angle_beta 78.335(8)
_cell_angle_gamma 90.500(9)
_cell_formula_units_Z 2
_cell_length_a 10.043(3)
_cell_length_b 11.654(3)
_cell_length_c 25.125(7)
_cell_measurement_reflns_used 7512
_cell_measurement_temperature 173.1
_cell_measurement_theta_max 27.5
_cell_measurement_theta_min 3.1
_cell_volume 2816.9(14)
_computing_cell_refinement CrystalClear
_computing_data_collection CrystalClear
_computing_data_reduction CrystalStructure
_computing_publication_material 'CrystalStructure Ver. 3.5.1'
_computing_structure_refinement CRYSTALS
_computing_structure_solution 'DIRDIF99 (PATTY)'
_diffrn_detector_area_resol_mean 14.62
_diffrn_measured_fraction_theta_full 0.9517
_diffrn_measured_fraction_theta_max 0.9529
_diffrn_measurement_device_type 'Rigaku Mercury'
_diffrn_measurement_method \w
_diffrn_radiation_type 'Mo K\a'
_diffrn_radiation_wavelength 0.7107
_diffrn_reflns_av_R_equivalents 0.036
_diffrn_reflns_limit_h_max 13
_diffrn_reflns_limit_h_min -12
_diffrn_reflns_limit_k_max 11
_diffrn_reflns_limit_k_min -15
_diffrn_reflns_limit_l_max 32
_diffrn_reflns_limit_l_min -31
_diffrn_reflns_number 22051
_diffrn_reflns_theta_full 27.50
_diffrn_reflns_theta_max 27.48
_exptl_absorpt_coefficient_mu 0.465
_exptl_absorpt_correction_T_max 0.959
_exptl_absorpt_correction_T_min 0.816
_exptl_absorpt_correction_type multi-scan
_exptl_absorpt_process_details 'Jacobson, R. (1998) Private communication'
_exptl_crystal_colour dark-orange
_exptl_crystal_density_diffrn 1.137
_exptl_crystal_density_method 'not measured'
_exptl_crystal_description platelet
_exptl_crystal_F_000 1038.00
_exptl_crystal_size_max 0.25
_exptl_crystal_size_mid 0.15
_exptl_crystal_size_min 0.09
_refine_diff_density_max 0.82
_refine_diff_density_min -0.66
_refine_ls_extinction_method none
_refine_ls_goodness_of_fit_ref 1.001
_refine_ls_hydrogen_treatment mixed
_refine_ls_number_parameters 577
_refine_ls_number_reflns 12285
_refine_ls_R_factor_gt 0.0520
_refine_ls_shift/su_max 0.0200
_refine_ls_structure_factor_coef Fsqd
_refine_ls_weighting_details 'w = 1/[0.0019Fo^2^ + 1.0000\s(Fo^2^)]/(4Fo^2^)'
_refine_ls_weighting_scheme calc
_refine_ls_wR_factor_ref 0.1460
_reflns_number_gt 9550
_reflns_number_total 12285
_reflns_threshold_expression F^2^>2.0\s(F^2^)
_cod_data_source_file ic048721csi20041021_032116_1.cif
_cod_data_source_block '_V{SC6H3(SiMe3)2}3(C4H8O).0.5(Me3Si)2O'
_cod_original_cell_volume 2816.8(14)
_cod_original_sg_symbol_H-M 'P -1 '
_cod_original_formula_sum 'C43 H80 O1.50 S3 Si7 V '
_cod_database_code 4308373

loop_
_symmetry_equiv_pos_as_xyz
x,y,z
-x,-y,-z

loop_
_atom_site_label
_atom_site_type_symbol
_atom_site_fract_x
_atom_site_fract_y
_atom_site_fract_z
_atom_site_U_iso_or_equiv
_atom_site_adp_type
_atom_site_occupancy
_atom_site_symmetry_multiplicity
_atom_site_calc_flag
_atom_site_refinement_flags
_atom_site_disorder_assembly
_atom_site_disorder_group
V(1) V 0.21263(4) 0.20244(3) 0.22245(2) 0.01872(10) Uani 1.00 1 d . . .
S(1) S 0.30026(7) 0.36221(5) 0.24542(3) 0.0249(2) Uani 1.00 1 d . . .
S(2) S 0.07860(6) 0.22700(5) 0.15580(3) 0.0233(2) Uani 1.00 1 d . . .
S(3) S 0.23581(6) 0.00988(5) 0.26631(3) 0.0220(2) Uani 1.00 1 d . . .
Si(1) Si -0.02366(8) 0.31587(6) 0.34842(3) 0.0284(2) Uani 1.00 1 d . . .
Si(2) Si 0.45349(8) 0.61701(7) 0.21263(3) 0.0293(2) Uani 1.00 1 d . . .
Si(3) Si 0.21940(8) 0.07749(7) 0.05520(3) 0.0307(2) Uani 1.00 1 d . . .
Si(4) Si 0.02976(9) 0.51354(7) 0.11031(3) 0.0323(2) Uani 1.00 1 d . . .
Si(5) Si -0.08498(8) -0.12724(7) 0.27161(4) 0.0328(2) Uani 1.00 1 d . . .
Si(6) Si 0.34525(9) -0.00960(7) 0.38555(3) 0.0323(2) Uani 1.00 1 d . . .
Si(7) Si 0.3955(2) 0.44716(13) 0.47215(5) 0.0715(4) Uani 1.00 1 d . . .
O(1) O 0.4060(2) 0.1977(1) 0.17111(7) 0.0229(4) Uani 1.00 1 d . . .
O(2) O 0.5420(7) 0.4971(7) 0.4866(3) 0.090(2) Uiso 0.50 1 d P . .
C(1) C 0.2224(3) 0.4662(2) 0.28393(10) 0.0219(6) Uani 1.00 1 d . . .
C(2) C 0.1040(3) 0.4439(2) 0.32627(11) 0.0261(6) Uani 1.00 1 d . . .
C(3) C 0.0696(3) 0.5308(3) 0.35764(12) 0.0336(8) Uani 1.00 1 d . . .
C(4) C 0.1433(3) 0.6367(3) 0.34649(13) 0.0351(8) Uani 1.00 1 d . . .
C(5) C 0.2542(3) 0.6588(2) 0.30257(12) 0.0309(7) Uani 1.00 1 d . . .
C(6) C 0.2980(3) 0.5753(2) 0.27061(11) 0.0247(6) Uani 1.00 1 d . . .
C(7) C -0.0048(3) 0.2183(3) 0.29722(13) 0.0321(8) Uani 1.00 1 d . . .
C(8) C -0.1976(3) 0.3725(4) 0.3533(2) 0.0599(12) Uani 1.00 1 d . . .
C(9) C -0.0076(5) 0.2311(3) 0.4174(1) 0.0624(12) Uani 1.00 1 d . . .
C(10) C 0.5074(4) 0.7736(3) 0.2092(2) 0.0472(10) Uani 1.00 1 d . . .
C(11) C 0.4142(4) 0.6152(3) 0.14323(13) 0.0457(9) Uani 1.00 1 d . . .
C(12) C 0.6004(3) 0.5264(3) 0.2268(2) 0.0465(10) Uani 1.00 1 d . . .
C(13) C 0.1726(3) 0.3032(2) 0.08970(10) 0.0240(6) Uani 1.00 1 d . . .
C(14) C 0.2455(3) 0.2400(2) 0.05152(10) 0.0253(6) Uani 1.00 1 d . . .
C(15) C 0.3337(3) 0.3063(3) 0.00489(11) 0.0334(7) Uani 1.00 1 d . . .
C(16) C 0.3492(3) 0.4261(3) -0.00421(12) 0.0372(8) Uani 1.00 1 d . . .
C(17) C 0.2653(3) 0.4860(3) 0.03046(12) 0.0345(8) Uani 1.00 1 d . . .
C(18) C 0.1710(3) 0.4272(2) 0.07731(11) 0.0267(7) Uani 1.00 1 d . . .
C(19) C 0.0344(3) 0.0343(3) 0.0714(1) 0.0416(9) Uani 1.00 1 d . . .
C(20) C 0.3149(3) -0.0132(3) 0.1037(1) 0.0413(9) Uani 1.00 1 d . . .
C(21) C 0.2908(4) 0.0491(4) -0.0159(2) 0.0570(12) Uani 1.00 1 d . . .
C(22) C 0.0496(5) 0.6673(3) 0.0685(2) 0.072(1) Uani 1.00 1 d . . .
C(23) C 0.0193(4) 0.5225(3) 0.18401(13) 0.0430(9) Uani 1.00 1 d . . .
C(24) C -0.1308(4) 0.4471(4) 0.1017(2) 0.0588(12) Uani 1.00 1 d . . .
C(25) C 0.1180(3) -0.0455(2) 0.33076(11) 0.0229(6) Uani 1.00 1 d . . .
C(26) C -0.0128(3) -0.0917(2) 0.33122(12) 0.0286(7) Uani 1.00 1 d . . .
C(27) C -0.1011(3) -0.1246(3) 0.38337(13) 0.0387(8) Uani 1.00 1 d . . .
C(28) C -0.0625(4) -0.1164(3) 0.43213(13) 0.0453(9) Uani 1.00 1 d . . .
C(29) C 0.0696(3) -0.0797(3) 0.43026(12) 0.0388(8) Uani 1.00 1 d . . .
C(30) C 0.1638(3) -0.0437(2) 0.38007(11) 0.0271(7) Uani 1.00 1 d . . .
C(31) C 0.0425(4) -0.1585(4) 0.2126(2) 0.0521(11) Uani 1.00 1 d . . .
C(32) C -0.1933(4) -0.0064(3) 0.2462(2) 0.0516(10) Uani 1.00 1 d . . .
C(33) C -0.1973(4) -0.2638(3) 0.3006(2) 0.0464(10) Uani 1.00 1 d . . .
C(34) C 0.3513(4) -0.0415(4) 0.4612(2) 0.0548(11) Uani 1.00 1 d . . .
C(35) C 0.4110(4) 0.1442(3) 0.3569(2) 0.0574(12) Uani 1.00 1 d . . .
C(36) C 0.4629(4) -0.1100(4) 0.3532(2) 0.0524(11) Uani 1.00 1 d . . .
C(37) C 0.4741(3) 0.2972(2) 0.12910(11) 0.0265(6) Uani 1.00 1 d . . .
C(38) C 0.5853(3) 0.2423(3) 0.09396(12) 0.0324(7) Uani 1.00 1 d . . .
C(39) C 0.6324(3) 0.1465(3) 0.13669(13) 0.0386(8) Uani 1.00 1 d . . .
C(40) C 0.5159(3) 0.1251(3) 0.18672(12) 0.0347(8) Uani 1.00 1 d . . .
C(41) C 0.4542(11) 0.5105(10) 0.3994(5) 0.071(3) Uiso 0.50 1 d P . .
C(42) C 0.4375(9) 0.4728(9) 0.3927(4) 0.055(2) Uiso 0.50 1 d P . .
C(43) C 0.4223(13) 0.2757(10) 0.4875(5) 0.070(3) Uiso 0.50 1 d P . .
C(44) C 0.378(2) 0.293(2) 0.4974(9) 0.150(9) Uiso 0.50 1 d P . .
C(45) C 0.2023(12) 0.4556(10) 0.5018(5) 0.083(3) Uiso 0.50 1 d P . .
C(46) C 0.243(2) 0.538(2) 0.4910(8) 0.151(6) Uiso 0.50 1 d P . .
H(4) H 0.061(4) 0.175(4) 0.301(2) 0.056(12) Uiso 1.00 1 c . . .
H(5) H 0.009(3) 0.262(3) 0.263(1) 0.033(8) Uiso 1.00 1 c . . .
H(6) H -0.081(4) 0.168(3) 0.303(2) 0.054(11) Uiso 1.00 1 c . . .
H(1) H -0.0081 0.5152 0.38855 0.0407 Uiso 1.00 1 c . . .
H(2) H 0.1168 0.6948 0.36883 0.0435 Uiso 1.00 1 c . . .
H(3) H 0.3027 0.7349 0.29338 0.0384 Uiso 1.00 1 c . . .
H(7) H -0.2117 0.4234 0.3799 0.074 Uiso 1.00 1 c . . .
H(8) H -0.2069 0.4165 0.3172 0.074 Uiso 1.00 1 c . . .
H(9) H -0.2647 0.3072 0.3655 0.074 Uiso 1.00 1 c . . .
H(10) H -0.0247 0.2814 0.4442 0.072 Uiso 1.00 1 c . . .
H(11) H -0.0728 0.1644 0.4291 0.072 Uiso 1.00 1 c . . .
H(12) H 0.0839 0.2036 0.4151 0.072 Uiso 1.00 1 c . . .
H(13) H 0.5314 0.7808 0.2439 0.056 Uiso 1.00 1 c . . .
H(14) H 0.5856 0.7975 0.1789 0.056 Uiso 1.00 1 c . . .
H(15) H 0.4329 0.8233 0.2027 0.056 Uiso 1.00 1 c . . .
H(16) H 0.3409 0.6671 0.13768 0.054 Uiso 1.00 1 c . . .
H(17) H 0.4940 0.6418 0.11412 0.054 Uiso 1.00 1 c . . .
H(18) H 0.3858 0.5361 0.14203 0.054 Uiso 1.00 1 c . . .
H(19) H 0.5770 0.4444 0.2290 0.058 Uiso 1.00 1 c . . .
H(20) H 0.6790 0.5521 0.1969 0.058 Uiso 1.00 1 c . . .
H(21) H 0.6216 0.5361 0.2616 0.058 Uiso 1.00 1 c . . .
H(22) H 0.3848 0.2659 -0.02223 0.0391 Uiso 1.00 1 c . . .
H(23) H 0.4186 0.4685 -0.03469 0.0415 Uiso 1.00 1 c . . .
H(24) H 0.2731 0.5710 0.02249 0.0402 Uiso 1.00 1 c . . .
H(25) H -0.0062 0.0474 0.1080 0.053 Uiso 1.00 1 c . . .
H(26) H -0.0096 0.0810 0.0440 0.053 Uiso 1.00 1 c . . .
H(27) H 0.0226 -0.0481 0.0708 0.053 Uiso 1.00 1 c . . .
H(28) H 0.2816 -0.0009 0.1410 0.051 Uiso 1.00 1 c . . .
H(29) H 0.3019 -0.0955 0.1032 0.051 Uiso 1.00 1 c . . .
H(30) H 0.4111 0.0102 0.0920 0.051 Uiso 1.00 1 c . . .
H(31) H 0.2786 -0.0338 -0.0154 0.070 Uiso 1.00 1 c . . .
H(32) H 0.2435 0.0942 -0.0425 0.070 Uiso 1.00 1 c . . .
H(33) H 0.3870 0.0724 -0.0264 0.070 Uiso 1.00 1 c . . .
H(34) H 0.1322 0.7042 0.0731 0.083 Uiso 1.00 1 c . . .
H(35) H 0.0559 0.6665 0.0295 0.083 Uiso 1.00 1 c . . .
H(36) H -0.0279 0.7111 0.0813 0.083 Uiso 1.00 1 c . . .
H(37) H 0.1022 0.5606 0.18769 0.056 Uiso 1.00 1 c . . .
H(38) H -0.0579 0.5675 0.19588 0.056 Uiso 1.00 1 c . . .
H(39) H 0.0076 0.4440 0.20698 0.056 Uiso 1.00 1 c . . .
H(40) H -0.2074 0.4880 0.1178 0.078 Uiso 1.00 1 c . . .
H(41) H -0.1295 0.4523 0.0626 0.078 Uiso 1.00 1 c . . .
H(42) H -0.1393 0.3654 0.1207 0.078 Uiso 1.00 1 c . . .
H(43) H -0.1924 -0.1548 0.38496 0.0437 Uiso 1.00 1 c . . .
H(44) H -0.1275 -0.1352 0.46730 0.0506 Uiso 1.00 1 c . . .
H(45) H 0.0986 -0.0783 0.46469 0.0455 Uiso 1.00 1 c . . .
H(46) H 0.0946 -0.2238 0.2259 0.066 Uiso 1.00 1 c . . .
H(47) H -0.0028 -0.1780 0.1847 0.066 Uiso 1.00 1 c . . .
H(48) H 0.1031 -0.0896 0.1964 0.066 Uiso 1.00 1 c . . .
H(49) H -0.1369 0.0653 0.2305 0.062 Uiso 1.00 1 c . . .
H(50) H -0.2365 -0.0274 0.2180 0.063 Uiso 1.00 1 c . . .
H(51) H -0.2626 0.0057 0.2773 0.062 Uiso 1.00 1 c . . .
H(52) H -0.2668 -0.2510 0.3315 0.056 Uiso 1.00 1 c . . .
H(53) H -0.2402 -0.2833 0.2720 0.056 Uiso 1.00 1 c . . .
H(54) H -0.1430 -0.3279 0.3135 0.056 Uiso 1.00 1 c . . .
H(55) H 0.2953 0.0120 0.4798 0.068 Uiso 1.00 1 c . . .
H(56) H 0.3171 -0.1216 0.4778 0.068 Uiso 1.00 1 c . . .
H(57) H 0.4445 -0.0319 0.4653 0.068 Uiso 1.00 1 c . . .
H(58) H 0.5036 0.1526 0.3619 0.071 Uiso 1.00 1 c . . .
H(59) H 0.4097 0.1651 0.3176 0.071 Uiso 1.00 1 c . . .
H(60) H 0.3541 0.1957 0.3765 0.071 Uiso 1.00 1 c . . .
H(61) H 0.4319 -0.1905 0.3703 0.068 Uiso 1.00 1 c . . .
H(62) H 0.4633 -0.0961 0.3137 0.068 Uiso 1.00 1 c . . .
H(63) H 0.5542 -0.0959 0.3584 0.068 Uiso 1.00 1 c . . .
H(64) H 0.4111 0.3345 0.10718 0.0303 Uiso 1.00 1 c . . .
H(65) H 0.5119 0.3545 0.14588 0.0307 Uiso 1.00 1 c . . .
H(66) H 0.5501 0.2086 0.06697 0.0372 Uiso 1.00 1 c . . .
H(67) H 0.6591 0.2994 0.07486 0.0374 Uiso 1.00 1 c . . .
H(68) H 0.6486 0.0754 0.12239 0.0437 Uiso 1.00 1 c . . .
H(69) H 0.7150 0.1729 0.14601 0.0435 Uiso 1.00 1 c . . .
H(70) H 0.5448 0.1479 0.21787 0.0397 Uiso 1.00 1 c . . .
H(71) H 0.4851 0.0430 0.19683 0.0400 Uiso 1.00 1 c . . .

loop_
_atom_site_aniso_label
_atom_site_aniso_U_11
_atom_site_aniso_U_22
_atom_site_aniso_U_33
_atom_site_aniso_U_12
_atom_site_aniso_U_13
_atom_site_aniso_U_23
V(1) 0.0232(2) 0.0162(2) 0.0163(2) 0.0006(2) -0.0028(2) -0.0038(2)
S(1) 0.0260(3) 0.0202(3) 0.0288(3) 0.0002(2) -0.0010(3) -0.0104(2)
S(2) 0.0250(3) 0.0256(3) 0.0182(3) -0.0004(2) -0.0032(2) -0.0034(2)
S(3) 0.0256(3) 0.0185(3) 0.0204(3) 0.0011(2) -0.0031(2) -0.0024(2)
Si(1) 0.0307(4) 0.0264(4) 0.0247(4) 0.0011(3) 0.0029(3) -0.0065(3)
Si(2) 0.0301(4) 0.0265(4) 0.0313(4) -0.0037(3) -0.0031(3) -0.0097(3)
Si(3) 0.0339(4) 0.0324(4) 0.0290(4) 0.0030(3) -0.0057(3) -0.0147(3)
Si(4) 0.0403(5) 0.0284(4) 0.0321(4) 0.0109(3) -0.0153(4) -0.0070(3)
Si(5) 0.0297(4) 0.0289(4) 0.0396(5) -0.0057(3) -0.0132(3) -0.0009(3)
Si(6) 0.0368(4) 0.0347(4) 0.0283(4) -0.0003(3) -0.0127(3) -0.0077(3)
Si(7) 0.0769(9) 0.0932(10) 0.0581(7) 0.0005(7) -0.0329(7) -0.0287(7)
O(1) 0.0216(9) 0.0196(8) 0.0248(9) 0.0013(7) -0.0010(7) -0.0024(7)
C(1) 0.0273(13) 0.0198(11) 0.0215(12) 0.0042(9) -0.0093(10) -0.0066(9)
C(2) 0.0280(13) 0.0265(13) 0.0249(13) 0.0071(10) -0.0046(11) -0.0082(10)
C(3) 0.037(2) 0.032(1) 0.033(2) 0.0083(12) -0.0038(13) -0.0125(12)
C(4) 0.042(2) 0.031(1) 0.036(2) 0.0080(12) -0.0063(13) -0.0166(12)
C(5) 0.037(2) 0.0248(13) 0.034(2) 0.0043(11) -0.0107(12) -0.0104(11)
C(6) 0.0258(13) 0.0238(12) 0.0257(13) 0.0035(10) -0.0074(10) -0.0059(10)
C(7) 0.033(2) 0.028(1) 0.032(2) -0.0040(13) 0.0027(13) -0.0099(12)
C(8) 0.030(2) 0.060(2) 0.094(3) 0.004(2) 0.001(2) -0.039(2)
C(9) 0.103(4) 0.047(2) 0.029(2) -0.009(2) -0.005(2) 0.000(2)
C(10) 0.050(2) 0.035(2) 0.054(2) -0.011(1) -0.000(2) -0.016(2)
C(11) 0.065(2) 0.037(2) 0.031(2) -0.009(2) -0.004(2) -0.0042(13)
C(12) 0.029(2) 0.048(2) 0.066(2) 0.005(1) -0.007(2) -0.025(2)
C(13) 0.0239(12) 0.0287(13) 0.0195(12) -0.0015(10) -0.0072(10) -0.0027(10)
C(14) 0.0264(13) 0.0320(13) 0.0189(12) 0.0023(10) -0.0060(10) -0.0073(10)
C(15) 0.032(2) 0.043(2) 0.0222(13) 0.0037(12) -0.0005(11) -0.0064(12)
C(16) 0.037(2) 0.043(2) 0.024(1) -0.0061(13) 0.0007(12) 0.0036(12)
C(17) 0.041(2) 0.027(1) 0.032(2) -0.0026(12) -0.0083(13) 0.0013(11)
C(18) 0.031(1) 0.0268(13) 0.0232(13) 0.0014(10) -0.0093(11) -0.0026(10)
C(19) 0.042(2) 0.042(2) 0.048(2) -0.001(1) -0.015(2) -0.021(2)
C(20) 0.043(2) 0.033(2) 0.051(2) 0.0096(13) -0.011(2) -0.014(1)
C(21) 0.064(3) 0.064(2) 0.047(2) 0.001(2) 0.002(2) -0.034(2)
C(22) 0.100(4) 0.041(2) 0.065(3) 0.027(2) -0.010(3) 0.001(2)
C(23) 0.051(2) 0.045(2) 0.043(2) 0.020(2) -0.018(2) -0.022(2)
C(24) 0.047(2) 0.069(3) 0.080(3) 0.024(2) -0.034(2) -0.038(2)
C(25) 0.0238(12) 0.0180(11) 0.0246(12) 0.0009(9) -0.0025(10) -0.0016(9)
C(26) 0.0252(13) 0.0264(13) 0.031(1) -0.0007(10) -0.0047(11) -0.0010(11)
C(27) 0.028(2) 0.043(2) 0.038(2) -0.0046(12) 0.0009(13) -0.0003(13)
C(28) 0.042(2) 0.055(2) 0.029(2) -0.003(2) 0.009(1) -0.003(1)
C(29) 0.048(2) 0.044(2) 0.022(1) -0.002(1) -0.0042(13) -0.0047(12)
C(30) 0.033(1) 0.0235(12) 0.0237(13) 0.0002(10) -0.0056(11) -0.0016(10)
C(31) 0.053(2) 0.068(2) 0.044(2) -0.009(2) -0.016(2) -0.026(2)
C(32) 0.052(2) 0.039(2) 0.065(2) -0.007(2) -0.032(2) 0.005(2)
C(33) 0.042(2) 0.034(2) 0.063(2) -0.007(1) -0.020(2) -0.001(2)
C(34) 0.062(2) 0.070(3) 0.040(2) 0.000(2) -0.026(2) -0.012(2)
C(35) 0.069(3) 0.049(2) 0.060(2) -0.016(2) -0.033(2) -0.006(2)
C(36) 0.038(2) 0.070(2) 0.061(2) 0.016(2) -0.023(2) -0.027(2)
C(37) 0.0284(13) 0.0238(12) 0.0242(13) -0.0034(10) -0.0028(11) -0.0009(10)
C(38) 0.026(1) 0.040(2) 0.027(1) -0.0004(12) -0.0002(11) -0.0030(12)
C(39) 0.030(2) 0.043(2) 0.036(2) 0.0098(13) 0.0014(13) 0.0001(13)
C(40) 0.029(1) 0.037(2) 0.033(2) 0.0086(12) -0.0029(12) 0.0010(12)

loop_
_atom_type_symbol
_atom_type_description
_atom_type_scat_dispersion_real
_atom_type_scat_dispersion_imag
_atom_type_scat_source
C C 0.003 0.002
;
International Tables for Crystallography
(1992, Vol. C, Tables 4.2.6.8 and 6.1.1.4)
;
H H 0.000 0.000
;
International Tables for Crystallography
(1992, Vol. C, Table 6.1.1.4)
;
O O 0.011 0.006
;
International Tables for Crystallography
(1992, Vol. C, Tables 4.2.6.8 and 6.1.1.4)
;
Si Si 0.082 0.070
;
International Tables for Crystallography
(1992, Vol. C, Tables 4.2.6.8 and 6.1.1.4)
;
S S 0.125 0.123
;
International Tables for Crystallography
(1992, Vol. C, Tables 4.2.6.8 and 6.1.1.4)
;
V V 0.300 0.529
;
International Tables for Crystallography
(1992, Vol. C, Tables 4.2.6.8 and 6.1.1.4)
;

loop_
_geom_angle_atom_site_label_1
_geom_angle_atom_site_label_2
_geom_angle_atom_site_label_3
_geom_angle
_geom_angle_publ_flag
_geom_angle_site_symmetry_1
_geom_angle_site_symmetry_2
_geom_angle_site_symmetry_3
S(1) V(1) S(2) 119.98(3) yes . . .
S(1) V(1) S(3) 123.79(3) yes . . .
S(1) V(1) O(1) 85.99(5) yes . . .
S(2) V(1) S(3) 116.10(3) yes . . .
S(2) V(1) O(1) 99.81(6) yes . . .
S(3) V(1) O(1) 88.40(5) yes . . .
C(1) S(1) V(1) 131.80(9) yes . . .
C(13) S(2) V(1) 111.3(1) yes . . .
C(25) S(3) V(1) 116.56(9) yes . . .
C(2) Si(1) C(7) 112.5(1) yes . . .
C(2) Si(1) C(8) 108.6(1) yes . . .
C(2) Si(1) C(9) 109.5(2) yes . . .
C(7) Si(1) C(8) 106.7(2) yes . . .
C(7) Si(1) C(9) 110.1(2) yes . . .
C(8) Si(1) C(9) 109.3(2) yes . . .
C(6) Si(2) C(10) 108.0(1) yes . . .
C(6) Si(2) C(11) 111.9(2) yes . . .
C(6) Si(2) C(12) 111.6(1) yes . . .
C(10) Si(2) C(11) 105.2(2) yes . . .
C(10) Si(2) C(12) 106.8(2) yes . . .
C(11) Si(2) C(12) 112.9(2) yes . . .
C(14) Si(3) C(19) 110.3(1) yes . . .
C(14) Si(3) C(20) 112.4(1) yes . . .
C(14) Si(3) C(21) 107.5(1) yes . . .
C(19) Si(3) C(20) 113.0(1) yes . . .
C(19) Si(3) C(21) 106.8(2) yes . . .
C(20) Si(3) C(21) 106.5(2) yes . . .
C(18) Si(4) C(22) 107.9(2) yes . . .
C(18) Si(4) C(23) 117.7(1) yes . . .
C(18) Si(4) C(24) 105.7(2) yes . . .
C(22) Si(4) C(23) 107.3(2) yes . . .
C(22) Si(4) C(24) 107.3(2) yes . . .
C(23) Si(4) C(24) 110.4(2) yes . . .
C(26) Si(5) C(31) 115.4(2) yes . . .
C(26) Si(5) C(32) 109.9(2) yes . . .
C(26) Si(5) C(33) 106.7(2) yes . . .
C(31) Si(5) C(32) 110.0(2) yes . . .
C(31) Si(5) C(33) 106.4(2) yes . . .
C(32) Si(5) C(33) 108.0(2) yes . . .
C(30) Si(6) C(34) 107.5(2) yes . . .
C(30) Si(6) C(35) 115.8(2) yes . . .
C(30) Si(6) C(36) 110.3(2) yes . . .
C(34) Si(6) C(35) 106.9(2) yes . . .
C(34) Si(6) C(36) 106.4(2) yes . . .
C(35) Si(6) C(36) 109.5(2) yes . . .
O(2) Si(7) C(41) 90.7(5) yes . . .
O(2) Si(7) C(42) 102.5(4) yes . . .
O(2) Si(7) C(43) 99.6(5) yes . . .
O(2) Si(7) C(44) 107.9(8) yes . . .
O(2) Si(7) C(45) 134.9(5) yes . . .
O(2) Si(7) C(46) 113.7(7) yes . . .
C(41) Si(7) C(42) 16.3(5) yes . . .
C(41) Si(7) C(43) 110.8(5) yes . . .
C(41) Si(7) C(44) 121.7(9) yes . . .
C(41) Si(7) C(45) 116.1(5) yes . . .
C(41) Si(7) C(46) 101.4(7) yes . . .
C(42) Si(7) C(43) 97.5(5) yes . . .
C(42) Si(7) C(44) 106.8(8) yes . . .
C(42) Si(7) C(45) 112.4(5) yes . . .
C(42) Si(7) C(46) 106.1(7) yes . . .
C(43) Si(7) C(44) 14.7(8) yes . . .
C(43) Si(7) C(45) 103.0(5) yes . . .
C(43) Si(7) C(46) 132.9(6) yes . . .
C(44) Si(7) C(45) 88.7(8) yes . . .
C(44) Si(7) C(46) 118.3(9) yes . . .
C(45) Si(7) C(46) 30.2(7) yes . . .
C(37) O(1) C(40) 105.1(2) yes . . .
C(37) O(1) V(1) 124.0(1) yes . . .
C(40) O(1) V(1) 125.2(1) yes . . .
C(2) C(1) C(6) 121.3(2) yes . . .
C(2) C(1) S(1) 125.5(2) yes . . .
C(6) C(1) S(1) 113.0(2) yes . . .
C(3) C(2) Si(1) 112.0(2) yes . . .
C(3) C(2) C(1) 117.3(2) yes . . .
Si(1) C(2) C(1) 130.8(2) yes . . .
C(4) C(3) C(2) 122.5(3) yes . . .
C(5) C(4) C(3) 118.8(3) yes . . .
C(6) C(5) C(4) 122.2(3) yes . . .
Si(2) C(6) C(1) 124.9(2) yes . . .
Si(2) C(6) C(5) 117.4(2) yes . . .
C(1) C(6) C(5) 117.7(2) yes . . .
C(14) C(13) C(18) 122.0(2) yes . . .
C(14) C(13) S(2) 120.3(2) yes . . .
C(18) C(13) S(2) 117.7(2) yes . . .
C(15) C(14) Si(3) 118.1(2) yes . . .
C(15) C(14) C(13) 116.5(2) yes . . .
Si(3) C(14) C(13) 125.1(2) yes . . .
C(16) C(15) C(14) 122.4(3) yes . . .
C(17) C(16) C(15) 119.4(2) yes . . .
C(18) C(17) C(16) 121.9(3) yes . . .
Si(4) C(18) C(13) 124.0(2) yes . . .
Si(4) C(18) C(17) 118.3(2) yes . . .
C(13) C(18) C(17) 116.5(2) yes . . .
C(26) C(25) C(30) 122.2(2) yes . . .
C(26) C(25) S(3) 120.7(2) yes . . .
C(30) C(25) S(3) 117.0(2) yes . . .
C(27) C(26) Si(5) 114.0(2) yes . . .
C(27) C(26) C(25) 116.5(3) yes . . .
Si(5) C(26) C(25) 129.4(2) yes . . .
C(28) C(27) C(26) 122.6(3) yes . . .
C(29) C(28) C(27) 119.1(3) yes . . .
C(30) C(29) C(28) 122.1(3) yes . . .
Si(6) C(30) C(25) 126.3(2) yes . . .
Si(6) C(30) C(29) 116.3(2) yes . . .
C(25) C(30) C(29) 117.2(3) yes . . .
C(38) C(37) O(1) 103.5(2) yes . . .
C(39) C(38) C(37) 103.2(2) yes . . .
C(40) C(39) C(38) 104.8(2) yes . . .
O(1) C(40) C(39) 106.8(2) yes . . .
C(42) C(41) Si(7) 93(1) yes . . .
C(41) C(42) Si(7) 69(1) yes . . .
C(44) C(43) Si(7) 58(2) yes . . .
C(43) C(44) Si(7) 106(2) yes . . .
C(46) C(45) Si(7) 72(1) yes . . .
C(45) C(46) Si(7) 77(1) yes . . .

loop_
_geom_bond_atom_site_label_1
_geom_bond_atom_site_label_2
_geom_bond_distance
_geom_bond_publ_flag
_geom_bond_site_symmetry_1
_geom_bond_site_symmetry_2
V(1) S(1) 2.2770(8) yes . .
V(1) S(2) 2.3287(9) yes . .
V(1) S(3) 2.3279(7) yes . .
V(1) O(1) 2.111(2) yes . .
S(1) C(1) 1.789(3) yes . .
S(2) C(13) 1.787(2) yes . .
S(3) C(25) 1.797(2) yes . .
Si(1) C(2) 1.877(3) yes . .
Si(1) C(7) 1.865(4) yes . .
Si(1) C(8) 1.862(4) yes . .
Si(1) C(9) 1.853(4) yes . .
Si(2) C(6) 1.891(2) yes . .
Si(2) C(10) 1.879(3) yes . .
Si(2) C(11) 1.868(4) yes . .
Si(2) C(12) 1.872(3) yes . .
Si(3) C(14) 1.891(3) yes . .
Si(3) C(19) 1.862(3) yes . .
Si(3) C(20) 1.868(4) yes . .
Si(3) C(21) 1.880(4) yes . .
Si(4) C(18) 1.897(3) yes . .
Si(4) C(22) 1.872(4) yes . .
Si(4) C(23) 1.857(4) yes . .
Si(4) C(24) 1.852(4) yes . .
Si(5) C(26) 1.903(3) yes . .
Si(5) C(31) 1.852(4) yes . .
Si(5) C(32) 1.876(4) yes . .
Si(5) C(33) 1.872(3) yes . .
Si(6) C(30) 1.900(3) yes . .
Si(6) C(34) 1.876(4) yes . .
Si(6) C(35) 1.853(4) yes . .
Si(6) C(36) 1.856(4) yes . .
Si(7) O(2) 1.709(8) yes . .
Si(7) C(41) 1.80(1) yes . .
Si(7) C(42) 1.91(1) yes . .
Si(7) C(43) 1.99(1) yes . .
Si(7) C(44) 1.77(2) yes . .
Si(7) C(45) 1.94(1) yes . .
Si(7) C(46) 1.90(2) yes . .
O(1) C(37) 1.459(3) yes . .
O(1) C(40) 1.465(3) yes . .
C(1) C(2) 1.408(3) yes . .
C(1) C(6) 1.420(3) yes . .
C(2) C(3) 1.408(4) yes . .
C(3) C(4) 1.382(4) yes . .
C(4) C(5) 1.381(4) yes . .
C(5) C(6) 1.402(4) yes . .
C(13) C(14) 1.417(4) yes . .
C(13) C(18) 1.417(4) yes . .
C(14) C(15) 1.399(3) yes . .
C(15) C(16) 1.371(4) yes . .
C(16) C(17) 1.384(4) yes . .
C(17) C(18) 1.402(3) yes . .
C(25) C(26) 1.413(4) yes . .
C(25) C(30) 1.410(4) yes . .
C(26) C(27) 1.404(4) yes . .
C(27) C(28) 1.378(5) yes . .
C(28) C(29) 1.379(5) yes . .
C(29) C(30) 1.399(4) yes . .
C(37) C(38) 1.509(4) yes . .
C(38) C(39) 1.535(4) yes . .
C(39) C(40) 1.512(4) yes . .
C(41) C(42) 0.54(2) yes . .
C(43) C(44) 0.53(3) yes . .
C(45) C(46) 1.00(2) yes . .

loop_
_geom_contact_atom_site_label_1
_geom_contact_atom_site_label_2
_geom_contact_distance
_geom_contact_publ_flag
_geom_contact_site_symmetry_1
_geom_contact_site_symmetry_2
V(1) S(1) 2.2770(8) yes . 55501
V(1) S(2) 2.3287(9) yes . 55501
V(1) S(3) 2.3279(7) yes . 55501
V(1) O(1) 2.111(2) yes . 55501
V(1) C(7) 2.612(3) yes . 55501
V(1) C(13) 3.411(3) yes . 55501
V(1) C(25) 3.520(2) yes . 55501
V(1) C(37) 3.167(2) yes . 55501
V(1) C(40) 3.188(3) yes . 55501
S(1) V(1) 2.2770(8) yes . 55501
S(1) Si(2) 3.207(1) yes . 55501
S(1) O(1) 2.995(2) yes . 55501
S(1) C(2) 2.848(3) yes . 55501
S(1) C(6) 2.683(3) yes . 55501
S(1) C(7) 3.363(3) yes . 55501
S(1) C(11) 3.506(3) yes . 55501
S(1) C(12) 3.454(3) yes . 55501
S(1) C(37) 3.319(3) yes . 55501
S(2) V(1) 2.3287(9) yes . 55501
S(2) Si(3) 3.435(1) yes . 55501
S(2) Si(4) 3.378(1) yes . 55501
S(2) O(1) 3.399(2) yes . 55501
S(2) C(7) 3.462(3) yes . 55501
S(2) C(14) 2.785(2) yes . 55501
S(2) C(18) 2.749(2) yes . 55501
S(2) C(19) 3.467(4) yes . 55501
S(2) C(24) 3.562(4) yes . 55501
S(3) V(1) 2.3279(7) yes . 55501
S(3) Si(5) 3.550(1) yes . 55501
S(3) Si(6) 3.361(1) yes . 55501
S(3) O(1) 3.099(2) yes . 55501
S(3) C(7) 3.529(3) yes . 55501
S(3) C(25) 1.797(2) yes . 55501
S(3) C(26) 2.796(2) yes . 55501
S(3) C(30) 2.742(3) yes . 55501
S(3) C(31) 3.392(4) yes . 55501
S(3) C(36) 3.570(4) yes . 55501
S(3) C(40) 3.208(3) yes . 55501
Si(1) C(1) 2.993(2) yes . 55501
Si(1) C(3) 2.735(3) yes . 55501
Si(2) S(1) 3.207(1) yes . 55501
Si(2) C(1) 2.943(2) yes . 55501
Si(2) C(5) 2.825(3) yes . 55501
Si(2) C(6) 1.891(2) yes . 55501
Si(3) S(2) 3.435(1) yes . 55501
Si(3) C(13) 2.944(3) yes . 55501
Si(3) C(14) 1.891(3) yes . 55501
Si(3) C(15) 2.832(3) yes . 55501
Si(3) C(21) 1.880(4) yes . 55501
Si(4) S(2) 3.378(1) yes . 55501
Si(4) C(13) 2.934(3) yes . 55501
Si(4) C(17) 2.842(3) yes . 55501
Si(4) C(18) 1.897(3) yes . 55501
Si(4) C(21) 2.972(4) yes . 56503
Si(5) S(3) 3.550(1) yes . 55501
Si(5) C(25) 3.006(3) yes . 55501
Si(5) C(26) 1.903(3) yes . 55501
Si(5) C(27) 2.786(4) yes . 55501
Si(6) S(3) 3.361(1) yes . 55501
Si(6) C(25) 2.961(3) yes . 55501
Si(6) C(29) 2.816(3) yes . 55501
Si(6) C(30) 1.900(3) yes . 55501
Si(7) C(42) 1.91(1) yes . 55501
Si(7) C(43) 1.99(1) yes . 55501
Si(7) C(45) 1.94(1) yes . 55501
Si(7) C(46) 1.90(2) yes . 55501
O(1) V(1) 2.111(2) yes . 55501
O(1) S(1) 2.995(2) yes . 55501
O(1) S(2) 3.399(2) yes . 55501
O(1) S(3) 3.099(2) yes . 55501
O(1) C(13) 3.488(3) yes . 55501
O(1) C(20) 3.466(4) yes . 55501
O(1) C(38) 2.331(3) yes . 55501
O(1) C(39) 2.390(3) yes . 55501
O(2) C(41) 2.50(2) yes . 55501
O(2) C(42) 2.83(1) yes . 55501
O(2) C(43) 2.83(1) yes . 55501
O(2) C(44) 2.82(2) yes . 55501
O(2) C(45) 3.38(1) yes . 55501
O(2) C(46) 3.03(2) yes . 55501
C(1) Si(1) 2.993(2) yes . 55501
C(1) Si(2) 2.943(2) yes . 55501
C(1) C(3) 2.405(4) yes . 55501
C(1) C(4) 2.799(4) yes . 55501
C(1) C(5) 2.415(4) yes . 55501
C(1) C(7) 3.584(4) yes . 55501
C(1) C(23) 3.511(5) yes . 55501
C(2) S(1) 2.848(3) yes . 55501
C(2) C(4) 2.447(4) yes . 55501
C(2) C(5) 2.805(4) yes . 55501
C(2) C(6) 2.466(3) yes . 55501
C(2) C(7) 3.112(4) yes . 55501
C(2) C(8) 3.037(4) yes . 55501
C(2) C(9) 3.045(4) yes . 55501
C(3) Si(1) 2.735(3) yes . 55501
C(3) C(1) 2.405(4) yes . 55501
C(3) C(5) 2.379(4) yes . 55501
C(3) C(6) 2.794(4) yes . 55501
C(3) C(8) 3.275(5) yes . 55501
C(3) C(9) 3.524(5) yes . 55501
C(4) C(1) 2.799(4) yes . 55501
C(4) C(2) 2.447(4) yes . 55501
C(4) C(6) 2.436(4) yes . 55501
C(4) C(26) 3.530(4) yes . 56501
C(5) Si(2) 2.825(3) yes . 55501
C(5) C(1) 2.415(4) yes . 55501
C(5) C(2) 2.805(4) yes . 55501
C(5) C(3) 2.379(4) yes . 55501
C(5) C(10) 3.167(4) yes . 55501
C(6) S(1) 2.683(3) yes . 55501
C(6) Si(2) 1.891(2) yes . 55501
C(6) C(2) 2.466(3) yes . 55501
C(6) C(3) 2.794(4) yes . 55501
C(6) C(4) 2.436(4) yes . 55501
C(6) C(10) 3.051(4) yes . 55501
C(6) C(11) 3.114(4) yes . 55501
C(6) C(12) 3.113(4) yes . 55501
C(7) V(1) 2.612(3) yes . 55501
C(7) S(1) 3.363(3) yes . 55501
C(7) S(2) 3.462(3) yes . 55501
C(7) S(3) 3.529(3) yes . 55501
C(7) C(1) 3.584(4) yes . 55501
C(7) C(2) 3.112(4) yes . 55501
C(7) C(8) 2.990(5) yes . 55501
C(7) C(9) 3.048(5) yes . 55501
C(7) C(25) 3.335(4) yes . 55501
C(7) C(26) 3.538(4) yes . 55501
C(8) C(2) 3.037(4) yes . 55501
C(8) C(3) 3.275(5) yes . 55501
C(8) C(7) 2.990(5) yes . 55501
C(8) C(9) 3.030(6) yes . 55501
C(9) C(2) 3.045(4) yes . 55501
C(9) C(3) 3.524(5) yes . 55501
C(9) C(7) 3.048(5) yes . 55501
C(9) C(8) 3.030(6) yes . 55501
C(10) C(5) 3.167(4) yes . 55501
C(10) C(6) 3.051(4) yes . 55501
C(10) C(11) 2.977(6) yes . 55501
C(10) C(12) 3.010(5) yes . 55501
C(11) S(1) 3.506(3) yes . 55501
C(11) C(6) 3.114(4) yes . 55501
C(11) C(10) 2.977(6) yes . 55501
C(11) C(12) 3.117(5) yes . 55501
C(12) S(1) 3.454(3) yes . 55501
C(12) C(6) 3.113(4) yes . 55501
C(12) C(10) 3.010(5) yes . 55501
C(12) C(11) 3.117(5) yes . 55501
C(13) V(1) 3.411(3) yes . 55501
C(13) Si(3) 2.944(3) yes . 55501
C(13) Si(3) 3.194(3) yes . 56503
C(13) Si(4) 2.934(3) yes . 55501
C(13) O(1) 3.488(3) yes . 55501
C(13) C(15) 2.394(3) yes . 55501
C(13) C(16) 2.769(3) yes . 55501
C(13) C(17) 2.397(3) yes . 55501
C(13) C(19) 3.566(5) yes . 55501
C(13) C(21) 3.190(5) yes . 56503
C(13) C(24) 3.480(5) yes . 55501
C(13) C(37) 3.367(4) yes . 55501
C(14) S(2) 2.785(2) yes . 55501
C(14) Si(3) 1.891(3) yes . 55501
C(14) Si(3) 3.189(3) yes . 56503
C(14) C(16) 2.428(4) yes . 55501
C(14) C(17) 2.805(4) yes . 55501
C(14) C(18) 2.478(4) yes . 55501
C(14) C(19) 3.081(4) yes . 55501
C(14) C(20) 3.123(4) yes . 55501
C(14) C(21) 3.041(5) yes . 55501
C(14) C(21) 3.581(5) yes . 56503
C(14) C(37) 3.438(4) yes . 55501
C(15) Si(3) 2.832(3) yes . 55501
C(15) Si(3) 3.521(3) yes . 56503
C(15) C(13) 2.394(3) yes . 55501
C(15) C(17) 2.379(4) yes . 55501
C(15) C(18) 2.800(4) yes . 55501
C(15) C(21) 3.183(5) yes . 55501
C(15) C(21) 3.569(5) yes . 56503
C(16) C(13) 2.769(3) yes . 55501
C(16) C(14) 2.428(4) yes . 55501
C(16) C(16) 3.535(5) yes . 66502
C(16) C(18) 2.435(4) yes . 55501
C(16) C(21) 3.233(5) yes . 56503
C(16) C(29) 3.248(5) yes . 65503
C(17) Si(4) 2.842(3) yes . 55501
C(17) C(13) 2.397(3) yes . 55501
C(17) C(14) 2.805(4) yes . 55501
C(17) C(15) 2.379(4) yes . 55501
C(17) C(21) 2.681(6) yes . 56503
C(17) C(22) 3.183(6) yes . 55501
C(18) S(2) 2.749(2) yes . 55501
C(18) Si(3) 3.376(3) yes . 56503
C(18) Si(4) 1.897(3) yes . 55501
C(18) C(14) 2.478(4) yes . 55501
C(18) C(15) 2.800(4) yes . 55501
C(18) C(16) 2.435(4) yes . 55501
C(18) C(21) 2.610(5) yes . 56503
C(18) C(22) 3.047(5) yes . 55501
C(18) C(23) 3.213(4) yes . 55501
C(18) C(24) 2.988(5) yes . 55501
C(19) S(2) 3.467(4) yes . 55501
C(19) Si(3) 3.483(3) yes . 56503
C(19) C(13) 3.566(5) yes . 55501
C(19) C(14) 3.081(4) yes . 55501
C(19) C(20) 3.110(5) yes . 55501
C(19) C(20) 3.238(5) yes . 55503
C(19) C(21) 3.004(5) yes . 55501
C(19) C(31) 3.288(6) yes . 54503
C(19) C(32) 3.347(5) yes . 55503
C(20) O(1) 3.466(4) yes . 55501
C(20) C(14) 3.123(4) yes . 55501
C(20) C(19) 3.110(5) yes . 55501
C(20) C(21) 3.004(5) yes . 55501
C(20) C(31) 3.587(4) yes . 55501
C(21) Si(3) 1.880(4) yes . 55501
C(21) C(14) 3.041(5) yes . 55501
C(21) C(15) 3.183(5) yes . 55501
C(21) C(19) 3.004(5) yes . 55501
C(21) C(20) 3.004(5) yes . 55501
C(22) S(3) 3.320(5) yes . 56503
C(22) C(17) 3.183(6) yes . 55501
C(22) C(18) 3.047(5) yes . 55501
C(22) C(19) 2.134(6) yes . 56503
C(22) C(20) 3.075(6) yes . 56503
C(22) C(21) 3.282(6) yes . 56503
C(22) C(23) 3.004(5) yes . 55501
C(22) C(24) 3.000(6) yes . 55501
C(23) C(1) 3.511(5) yes . 55501
C(23) C(18) 3.213(4) yes . 55501
C(23) C(22) 3.004(5) yes . 55501
C(23) C(24) 3.047(6) yes . 55501
C(24) S(2) 3.562(4) yes . 55501
C(24) Si(3) 3.272(5) yes . 56503
C(24) C(13) 3.480(5) yes . 55501
C(24) C(18) 2.988(5) yes . 55501
C(24) C(21) 2.703(6) yes . 56503
C(24) C(22) 3.000(6) yes . 55501
C(24) C(23) 3.047(6) yes . 55501
C(24) C(26) 3.564(5) yes . 55503
C(24) C(29) 3.589(6) yes . 55503
C(24) C(36) 3.349(7) yes . 55503
C(25) V(1) 3.520(2) yes . 55501
C(25) S(3) 1.797(2) yes . 55501
C(25) Si(5) 3.006(3) yes . 55501
C(25) Si(6) 2.961(3) yes . 55501
C(25) C(7) 3.335(4) yes . 55501
C(25) C(27) 2.395(4) yes . 55501
C(25) C(28) 2.777(4) yes . 55501
C(25) C(29) 2.397(4) yes . 55501
C(26) S(3) 2.796(2) yes . 55501
C(26) Si(5) 1.903(3) yes . 55501
C(26) C(4) 3.530(4) yes . 54501
C(26) C(7) 3.538(4) yes . 55501
C(26) C(28) 2.440(4) yes . 55501
C(26) C(29) 2.805(5) yes . 55501
C(26) C(30) 2.471(4) yes . 55501
C(26) C(31) 3.174(5) yes . 55501
C(26) C(32) 3.095(5) yes . 55501
C(26) C(33) 3.030(5) yes . 55501
C(27) Si(5) 2.786(4) yes . 55501
C(27) C(25) 2.395(4) yes . 55501
C(27) C(29) 2.376(5) yes . 55501
C(27) C(30) 2.794(4) yes . 55501
C(27) C(33) 3.169(6) yes . 55501
C(28) C(25) 2.777(4) yes . 55501
C(28) C(26) 2.440(4) yes . 55501
C(28) C(30) 2.431(4) yes . 55501
C(29) Si(6) 2.816(3) yes . 55501
C(29) C(25) 2.397(4) yes . 55501
C(29) C(26) 2.805(5) yes . 55501
C(29) C(27) 2.376(5) yes . 55501
C(29) C(34) 3.133(6) yes . 55501
C(30) S(3) 2.742(3) yes . 55501
C(30) Si(6) 1.900(3) yes . 55501
C(30) C(26) 2.471(4) yes . 55501
C(30) C(27) 2.794(4) yes . 55501
C(30) C(28) 2.431(4) yes . 55501
C(30) C(34) 3.046(5) yes . 55501
C(30) C(35) 3.180(5) yes . 55501
C(30) C(36) 3.083(5) yes . 55501
C(31) S(3) 3.392(4) yes . 55501
C(31) C(20) 3.587(4) yes . 55501
C(31) C(26) 3.174(5) yes . 55501
C(31) C(32) 3.055(5) yes . 55501
C(31) C(33) 2.982(5) yes . 55501
C(32) C(26) 3.095(5) yes . 55501
C(32) C(31) 3.055(5) yes . 55501
C(32) C(33) 3.032(4) yes . 55501
C(33) C(26) 3.030(5) yes . 55501
C(33) C(27) 3.169(6) yes . 55501
C(33) C(31) 2.982(5) yes . 55501
C(33) C(32) 3.032(4) yes . 55501
C(34) C(29) 3.133(6) yes . 55501
C(34) C(30) 3.046(5) yes . 55501
C(34) C(35) 2.995(5) yes . 55501
C(34) C(36) 2.988(6) yes . 55501
C(35) C(30) 3.180(5) yes . 55501
C(35) C(34) 2.995(5) yes . 55501
C(35) C(36) 3.029(6) yes . 55501
C(36) S(3) 3.570(4) yes . 55501
C(36) C(30) 3.083(5) yes . 55501
C(36) C(34) 2.988(6) yes . 55501
C(36) C(35) 3.029(6) yes . 55501
C(37) V(1) 3.167(2) yes . 55501
C(37) S(1) 3.319(3) yes . 55501
C(37) C(13) 3.367(4) yes . 55501
C(37) C(14) 3.438(4) yes . 55501
C(37) C(39) 2.385(4) yes . 55501
C(37) C(40) 2.321(4) yes . 55501
C(38) O(1) 2.331(3) yes . 55501
C(38) C(25) 2.603(4) yes . 65503
C(38) C(29) 3.369(4) yes . 65503
C(38) C(30) 2.654(4) yes . 65503
C(38) C(32) 3.175(5) yes . 65503
C(38) C(36) 2.901(4) yes . 65503
C(38) C(40) 2.413(4) yes . 55501
C(39) O(1) 2.390(3) yes . 55501
C(39) C(25) 3.326(4) yes . 65503
C(39) C(30) 3.301(4) yes . 65503
C(39) C(32) 3.506(5) yes . 65503
C(39) C(37) 2.385(4) yes . 55501
C(40) V(1) 3.188(3) yes . 55501
C(40) S(3) 3.208(3) yes . 55501
C(40) C(37) 2.321(4) yes . 55501
C(40) C(38) 2.413(4) yes . 55501
C(41) O(2) 2.50(2) yes . 55501
C(41) C(43) 3.12(2) yes . 55501
C(41) C(44) 3.12(2) yes . 55501
C(41) C(45) 3.18(1) yes . 55501
C(41) C(46) 2.87(2) yes . 55501
C(42) Si(7) 1.91(1) yes . 55501
C(42) O(2) 2.83(1) yes . 55501
C(42) C(43) 2.93(1) yes . 55501
C(42) C(44) 2.96(2) yes . 55501
C(42) C(45) 3.21(1) yes . 55501
C(42) C(46) 3.05(2) yes . 55501
C(43) Si(7) 1.99(1) yes . 55501
C(43) O(2) 2.83(1) yes . 55501
C(43) C(41) 3.12(2) yes . 55501
C(43) C(42) 2.93(1) yes . 55501
C(43) C(45) 3.08(2) yes . 55501
C(43) C(46) 3.57(2) yes . 55501
C(44) O(2) 2.82(2) yes . 55501
C(44) C(41) 3.12(2) yes . 55501
C(44) C(42) 2.96(2) yes . 55501
C(44) C(45) 2.60(3) yes . 55501
C(44) C(46) 3.16(3) yes . 55501
C(45) Si(7) 1.94(1) yes . 55501
C(45) O(2) 3.38(1) yes . 55501
C(45) C(41) 3.18(1) yes . 55501
C(45) C(42) 3.21(1) yes . 55501
C(45) C(43) 3.08(2) yes . 55501
C(45) C(44) 2.60(3) yes . 55501
C(46) Si(7) 1.90(2) yes . 55501
C(46) O(2) 3.03(2) yes . 55501
C(46) C(41) 2.87(2) yes . 55501
C(46) C(42) 3.05(2) yes . 55501
C(46) C(43) 3.57(2) yes . 55501
C(46) C(44) 3.16(3) yes . 55501

loop_
_geom_torsion_atom_site_label_1
_geom_torsion_atom_site_label_2
_geom_torsion_atom_site_label_3
_geom_torsion_atom_site_label_4
_geom_torsion
_geom_torsion_publ_flag
_geom_torsion_site_symmetry_1
_geom_torsion_site_symmetry_2
_geom_torsion_site_symmetry_3
_geom_torsion_site_symmetry_4
S(2) V(1) S(1) C(1) 72.0(1) yes . . . .
S(3) V(1) S(1) C(1) -103.6(1) yes . . . .
O(1) V(1) S(1) C(1) 171.0(1) yes . . . .
S(1) V(1) S(2) C(13) 62.2(1) yes . . . .
S(3) V(1) S(2) C(13) -121.9(1) yes . . . .
O(1) V(1) S(2) C(13) -28.9(1) yes . . . .
S(1) V(1) S(3) C(25) 82.1(1) yes . . . .
S(2) V(1) S(3) C(25) -93.6(1) yes . . . .
O(1) V(1) S(3) C(25) 166.2(1) yes . . . .
S(1) V(1) O(1) C(37) -53.5(2) yes . . . .
S(1) V(1) O(1) C(40) 95.8(2) yes . . . .
S(2) V(1) O(1) C(37) 66.2(2) yes . . . .
S(2) V(1) O(1) C(40) -144.4(2) yes . . . .
S(3) V(1) O(1) C(37) -177.5(2) yes . . . .
S(3) V(1) O(1) C(40) -28.2(2) yes . . . .
V(1) S(1) C(1) C(2) 28.1(3) yes . . . .
V(1) S(1) C(1) C(6) -156.3(2) yes . . . .
V(1) S(2) C(13) C(14) 90.1(2) yes . . . .
V(1) S(2) C(13) C(18) -90.0(2) yes . . . .
V(1) S(3) C(25) C(26) 83.7(2) yes . . . .
V(1) S(3) C(25) C(30) -98.2(2) yes . . . .
C(7) Si(1) C(2) C(1) -12.5(3) yes . . . .
C(7) Si(1) C(2) C(3) 165.9(2) yes . . . .
C(8) Si(1) C(2) C(1) -130.4(3) yes . . . .
C(8) Si(1) C(2) C(3) 48.0(2) yes . . . .
C(9) Si(1) C(2) C(1) 110.3(3) yes . . . .
C(9) Si(1) C(2) C(3) -71.3(2) yes . . . .
C(10) Si(2) C(6) C(1) 175.9(2) yes . . . .
C(10) Si(2) C(6) C(5) -3.8(3) yes . . . .
C(11) Si(2) C(6) C(1) 60.6(3) yes . . . .
C(11) Si(2) C(6) C(5) -119.1(2) yes . . . .
C(12) Si(2) C(6) C(1) -67.0(3) yes . . . .
C(12) Si(2) C(6) C(5) 113.3(2) yes . . . .
C(19) Si(3) C(14) C(13) 43.9(3) yes . . . .
C(19) Si(3) C(14) C(15) -129.6(2) yes . . . .
C(20) Si(3) C(14) C(13) -83.2(3) yes . . . .
C(20) Si(3) C(14) C(15) 103.3(2) yes . . . .
C(21) Si(3) C(14) C(13) 160.0(2) yes . . . .
C(21) Si(3) C(14) C(15) -13.5(3) yes . . . .
C(22) Si(4) C(18) C(13) -165.7(2) yes . . . .
C(22) Si(4) C(18) C(17) 1.2(3) yes . . . .
C(23) Si(4) C(18) C(13) 72.8(3) yes . . . .
C(23) Si(4) C(18) C(17) -120.3(2) yes . . . .
C(24) Si(4) C(18) C(13) -51.1(3) yes . . . .
C(24) Si(4) C(18) C(17) 115.8(2) yes . . . .
C(31) Si(5) C(26) C(25) 25.0(3) yes . . . .
C(31) Si(5) C(26) C(27) -150.1(2) yes . . . .
C(32) Si(5) C(26) C(25) -100.1(2) yes . . . .
C(32) Si(5) C(26) C(27) 84.7(2) yes . . . .
C(33) Si(5) C(26) C(25) 143.0(2) yes . . . .
C(33) Si(5) C(26) C(27) -32.2(2) yes . . . .
C(34) Si(6) C(30) C(25) -171.9(2) yes . . . .
C(34) Si(6) C(30) C(29) 2.6(2) yes . . . .
C(35) Si(6) C(30) C(25) 68.7(2) yes . . . .
C(35) Si(6) C(30) C(29) -116.8(2) yes . . . .
C(36) Si(6) C(30) C(25) -56.3(2) yes . . . .
C(36) Si(6) C(30) C(29) 118.2(2) yes . . . .
O(2) Si(7) C(41) C(42) 136(1) yes . . . .
C(43) Si(7) C(41) C(42) 36(1) yes . . . .
C(44) Si(7) C(41) C(42) 25(1) yes . . . .
C(45) Si(7) C(41) C(42) -80(1) yes . . . .
C(46) Si(7) C(41) C(42) -108(1) yes . . . .
O(2) Si(7) C(42) C(41) -44(1) yes . . . .
C(43) Si(7) C(42) C(41) -146(1) yes . . . .
C(44) Si(7) C(42) C(41) -157(1) yes . . . .
C(45) Si(7) C(42) C(41) 106(1) yes . . . .
C(46) Si(7) C(42) C(41) 75(1) yes . . . .
O(2) Si(7) C(43) C(44) 125(3) yes . . . .
C(41) Si(7) C(43) C(44) -139(3) yes . . . .
C(42) Si(7) C(43) C(44) -130(3) yes . . . .
C(45) Si(7) C(43) C(44) -15(3) yes . . . .
C(46) Si(7) C(43) C(44) -9(3) yes . . . .
O(2) Si(7) C(44) C(43) -57(3) yes . . . .
C(41) Si(7) C(44) C(43) 45(3) yes . . . .
C(42) Si(7) C(44) C(43) 52(3) yes . . . .
C(45) Si(7) C(44) C(43) 165(3) yes . . . .
C(46) Si(7) C(44) C(43) 171(3) yes . . . .
O(2) Si(7) C(45) C(46) 54(1) yes . . . .
C(41) Si(7) C(45) C(46) -66(1) yes . . . .
C(42) Si(7) C(45) C(46) -83(1) yes . . . .
C(43) Si(7) C(45) C(46) 172(1) yes . . . .
C(44) Si(7) C(45) C(46) 168(1) yes . . . .
O(2) Si(7) C(46) C(45) -141(1) yes . . . .
C(41) Si(7) C(46) C(45) 123(1) yes . . . .
C(42) Si(7) C(46) C(45) 106(1) yes . . . .
C(43) Si(7) C(46) C(45) -9(1) yes . . . .
C(44) Si(7) C(46) C(45) -12(1) yes . . . .
V(1) O(1) C(37) C(38) -164.7(2) yes . . . .
C(40) O(1) C(37) C(38) 40.9(3) yes . . . .
V(1) O(1) C(40) C(39) 177.9(2) yes . . . .
C(37) O(1) C(40) C(39) -28.1(3) yes . . . .
S(1) C(1) C(2) Si(1) -11.1(4) yes . . . .
S(1) C(1) C(2) C(3) 170.5(2) yes . . . .
C(6) C(1) C(2) Si(1) 173.7(2) yes . . . .
C(6) C(1) C(2) C(3) -4.7(4) yes . . . .
S(1) C(1) C(6) Si(2) 7.1(3) yes . . . .
S(1) C(1) C(6) C(5) -173.2(2) yes . . . .
C(2) C(1) C(6) Si(2) -177.1(2) yes . . . .
C(2) C(1) C(6) C(5) 2.6(4) yes . . . .
Si(1) C(2) C(3) C(4) -175.6(3) yes . . . .
C(1) C(2) C(3) C(4) 3.1(5) yes . . . .
C(2) C(3) C(4) C(5) 0.7(5) yes . . . .
C(3) C(4) C(5) C(6) -3.0(5) yes . . . .
C(4) C(5) C(6) Si(2) -178.9(2) yes . . . .
C(4) C(5) C(6) C(1) 1.4(4) yes . . . .
S(2) C(13) C(14) Si(3) 16.5(4) yes . . . .
S(2) C(13) C(14) C(15) -169.9(2) yes . . . .
C(18) C(13) C(14) Si(3) -163.4(2) yes . . . .
C(18) C(13) C(14) C(15) 10.2(4) yes . . . .
S(2) C(13) C(18) Si(4) -24.8(4) yes . . . .
S(2) C(13) C(18) C(17) 168.0(3) yes . . . .
C(14) C(13) C(18) Si(4) 155.0(2) yes . . . .
C(14) C(13) C(18) C(17) -12.1(4) yes . . . .
Si(3) C(14) C(15) C(16) 173.6(3) yes . . . .
C(13) C(14) C(15) C(16) -0.5(5) yes . . . .
C(14) C(15) C(16) C(17) -6.9(5) yes . . . .
C(15) C(16) C(17) C(18) 4.8(5) yes . . . .
C(16) C(17) C(18) Si(4) -163.5(3) yes . . . .
C(16) C(17) C(18) C(13) 4.4(5) yes . . . .
S(3) C(25) C(26) Si(5) 9.6(4) yes . . . .
S(3) C(25) C(26) C(27) -175.3(2) yes . . . .
C(30) C(25) C(26) Si(5) -168.3(2) yes . . . .
C(30) C(25) C(26) C(27) 6.7(4) yes . . . .
S(3) C(25) C(30) Si(6) -9.5(3) yes . . . .
S(3) C(25) C(30) C(29) 176.0(2) yes . . . .
C(26) C(25) C(30) Si(6) 168.5(2) yes . . . .
C(26) C(25) C(30) C(29) -6.0(4) yes . . . .
Si(5) C(26) C(27) C(28) 173.7(3) yes . . . .
C(25) C(26) C(27) C(28) -2.1(4) yes . . . .
C(26) C(27) C(28) C(29) -3.0(5) yes . . . .
C(27) C(28) C(29) C(30) 3.9(5) yes . . . .
C(28) C(29) C(30) Si(6) -174.5(3) yes . . . .
C(28) C(29) C(30) C(25) 0.5(4) yes . . . .
O(1) C(37) C(38) C(39) -37.3(3) yes . . . .
C(37) C(38) C(39) C(40) 20.0(3) yes . . . .
C(38) C(39) C(40) O(1) 4.3(3) yes . . . .
